data_2203156
loop_
_publ_author_name
'Parvez, Masood'
Sadiq-ur-Rahman
'Ali, Saqib'
'Mazhar, Muhammad'

_publ_section_title
;
 <i>n</i>-Butyl hydrogen phthalate
;
_journal_issue 2
_journal_name_full 'Acta Crystallographica Section E'
_journal_page_first o151
_journal_page_last o152
_journal_paper_doi 10.1107/S160053680302926X
_journal_volume 60
_journal_year 2004
_chemical_formula_iupac 'C12 H14 O4'
_chemical_formula_moiety 'C12 H14 O4'
_chemical_formula_sum 'C12 H14 O4'
_chemical_formula_weight 222.23
_chemical_name_common Butylhydrogenphthalate
_chemical_name_systematic Butylhydrogenphthalate
_space_group_IT_number 14
_symmetry_cell_setting monoclinic
_symmetry_space_group_name_Hall '-P 2ybc'
_symmetry_space_group_name_H-M 'P 1 21/c 1'
_atom_sites_solution_hydrogens geom
_atom_sites_solution_primary direct
_atom_sites_solution_secondary difmap
_cell_angle_alpha 90.00
_cell_angle_beta 111.22(2)
_cell_angle_gamma 90.00
_cell_formula_units_Z 4
_cell_length_a 10.832(4)
_cell_length_b 8.845(3)
_cell_length_c 12.922(4)
_cell_measurement_reflns_used 4888
_cell_measurement_temperature 173(2)
_cell_measurement_theta_max 27.5
_cell_measurement_theta_min 2.9
_cell_volume 1154.1(7)
_computing_cell_refinement 'HKL DENZO (Otwinowski & Minor, 1997)'
_computing_data_collection 'COLLECT (Hooft, 1998)'
_computing_data_reduction 'SCALEPACK (Otwinowski & Minor, 1997)'
_computing_molecular_graphics 'ORTEPII (Johnson, 1976)'
_computing_publication_material SHELXL97
_computing_structure_refinement 'SHELXL97 (Sheldrick, 1997)'
_computing_structure_solution 'SAPI91 (Fan, 1991)'
_diffrn_ambient_temperature 173(2)
_diffrn_measured_fraction_theta_full 0.990
_diffrn_measured_fraction_theta_max 0.990
_diffrn_measurement_device_type 'Nonius KappaCCD'
_diffrn_measurement_method '\w and \f'
_diffrn_radiation_monochromator graphite
_diffrn_radiation_source 'fine-focus sealed tube'
_diffrn_radiation_type MoK\a
_diffrn_radiation_wavelength 0.71073
_diffrn_reflns_av_R_equivalents 0.042
_diffrn_reflns_av_sigmaI/netI 0.068
_diffrn_reflns_limit_h_max 14
_diffrn_reflns_limit_h_min -14
_diffrn_reflns_limit_k_max 11
_diffrn_reflns_limit_k_min -11
_diffrn_reflns_limit_l_max 16
_diffrn_reflns_limit_l_min -16
_diffrn_reflns_number 4888
_diffrn_reflns_theta_full 27.5
_diffrn_reflns_theta_max 27.5
_diffrn_reflns_theta_min 2.9
_diffrn_standards_number 0
_exptl_absorpt_coefficient_mu 0.096
_exptl_absorpt_correction_type none
_exptl_crystal_colour colorless
_exptl_crystal_density_diffrn 1.279
_exptl_crystal_density_method 'not measured'
_exptl_crystal_description prism
_exptl_crystal_F_000 472
_exptl_crystal_size_max 0.22
_exptl_crystal_size_mid 0.20
_exptl_crystal_size_min 0.18
_refine_diff_density_max 0.14
_refine_diff_density_min -0.28
_refine_ls_extinction_coef 0.063(16)
_refine_ls_extinction_expression Fc^*^=kFc[1+0.001xFc^2^\l^3^/sin(2\q)]^-1/4^
_refine_ls_extinction_method SHELXL97
_refine_ls_goodness_of_fit_ref 1.04
_refine_ls_hydrogen_treatment mixed
_refine_ls_matrix_type full
_refine_ls_number_parameters 149
_refine_ls_number_reflns 2619
_refine_ls_number_restraints 0
_refine_ls_restrained_S_all 1.04
_refine_ls_R_factor_all 0.088
_refine_ls_R_factor_gt 0.044
_refine_ls_shift/su_max 0.01
_refine_ls_shift/su_mean 0.001
_refine_ls_structure_factor_coef Fsqd
_refine_ls_weighting_details 'calc w = 1/[\s^2^(Fo^2^)+(0.054P)^2^+0.057P] where P = (Fo^2^+2Fc^2^)/3'
_refine_ls_weighting_scheme calc
_refine_ls_wR_factor_gt 0.101
_refine_ls_wR_factor_ref 0.119
_reflns_number_gt 1629
_reflns_number_total 2619
_reflns_threshold_expression I>2\s(I)
_cod_data_source_file cf6318.cif
_cod_data_source_block I
_cod_depositor_comments
;
The following automatic conversions were performed:
'_symmetry_cell_setting' value 'Monoclinic' changed to 'monoclinic'
according to '/home/saulius/struct/CIF-dictionaries/cif_core.dic'
dictionary named 'cif_core.dic' version 2.4.1 from 2010-06-29.

Automatic conversion script
Id: cif_fix_enum 1527 2010-12-29 10:47:43Z saulius 

The following automatic conversions were performed:

'_symmetry_cell_setting' value 'Monoclinic' changed to 'monoclinic'
according to /home/saulius/struct/CIF-dictionaries/cif_core.dic
dictionary named 'cif_core.dic' version 2.4.1 from 2010-06-29.

Automatic conversion script
Id: cif_fix_values 1715 2011-07-08 13:25:40Z adriana 
;
_cod_original_sg_symbol_H-M 'P 21/c'
_cod_database_code 2203156
_cod_database_fobs_code 2203156

loop_
_symmetry_equiv_pos_as_xyz
'x, y, z'
'-x, y+1/2, -z+1/2'
'-x, -y, -z'
'x, -y-1/2, z-1/2'

loop_
_atom_site_label
_atom_site_fract_x
_atom_site_fract_y
_atom_site_fract_z
_atom_site_U_iso_or_equiv
_atom_site_adp_type
_atom_site_calc_flag
_atom_site_refinement_flags
_atom_site_occupancy
_atom_site_type_symbol
O1 0.42823(11) 0.17726(12) 0.96727(8) 0.0424(3) Uani d . 1 O
O2 0.36064(11) -0.04886(11) 0.88903(8) 0.0393(3) Uani d . 1 O
H2 0.4626(16) -0.1042(18) 0.9583(12) 0.047 Uiso d . 1 H
O3 0.20334(12) -0.03960(14) 0.57153(9) 0.0592(4) Uani d . 1 O
O4 0.37952(10) 0.08162(12) 0.69047(8) 0.0383(3) Uani d . 1 O
C1 0.22193(14) 0.16152(16) 0.81782(11) 0.0327(4) Uani d . 1 C
C2 0.17245(15) 0.12852(17) 0.70385(11) 0.0355(4) Uani d . 1 C
C3 0.04595(16) 0.17780(18) 0.63886(13) 0.0459(5) Uani d . 1 C
H3 0.0113 0.1549 0.5618 0.055 Uiso calc R 1 H
C4 -0.02973(18) 0.2597(2) 0.68516(15) 0.0534(5) Uani d . 1 C
H4 -0.1165 0.2913 0.6403 0.064 Uiso calc R 1 H
C5 0.02097(18) 0.2955(2) 0.79662(16) 0.0536(5) Uani d . 1 C
H5 -0.0304 0.3534 0.8282 0.064 Uiso calc R 1 H
C6 0.14623(17) 0.24755(19) 0.86238(13) 0.0444(4) Uani d . 1 C
H6 0.1809 0.2737 0.9389 0.053 Uiso calc R 1 H
C7 0.34648(15) 0.09332(17) 0.89528(11) 0.0324(4) Uani d . 1 C
C8 0.25126(16) 0.04583(17) 0.64819(11) 0.0373(4) Uani d . 1 C
C9 0.46500(17) 0.0037(2) 0.64255(13) 0.0483(5) Uani d . 1 C
H9A 0.4383 0.0288 0.5628 0.058 Uiso calc R 1 H
H9B 0.4577 -0.1071 0.6497 0.058 Uiso calc R 1 H
C10 0.60476(17) 0.05420(19) 0.70424(13) 0.0478(5) Uani d . 1 C
H10A 0.6086 0.1657 0.6995 0.057 Uiso calc R 1 H
H10B 0.6624 0.0115 0.6671 0.057 Uiso calc R 1 H
C11 0.65921(17) 0.0083(2) 0.82540(14) 0.0472(4) Uani d . 1 C
H11A 0.6041 0.0549 0.8634 0.057 Uiso calc R 1 H
H11B 0.6519 -0.1028 0.8304 0.057 Uiso calc R 1 H
C12 0.80235(18) 0.0540(2) 0.88569(16) 0.0600(5) Uani d . 1 C
H12A 0.8312 0.0206 0.9631 0.090 Uiso calc R 1 H
H12B 0.8102 0.1643 0.8833 0.090 Uiso calc R 1 H
H12C 0.8581 0.0068 0.8496 0.090 Uiso calc R 1 H

loop_
_atom_site_aniso_label
_atom_site_aniso_U_11
_atom_site_aniso_U_22
_atom_site_aniso_U_33
_atom_site_aniso_U_12
_atom_site_aniso_U_13
_atom_site_aniso_U_23
O1 0.0424(7) 0.0421(6) 0.0357(6) -0.0016(5) 0.0056(5) -0.0050(5)
O2 0.0431(7) 0.0349(6) 0.0366(6) 0.0035(5) 0.0104(5) 0.0009(4)
O3 0.0556(8) 0.0700(9) 0.0414(7) -0.0028(6) 0.0050(6) -0.0190(6)
O4 0.0385(7) 0.0427(6) 0.0366(6) 0.0018(5) 0.0170(5) -0.0033(5)
C1 0.0317(9) 0.0311(8) 0.0358(8) -0.0006(6) 0.0128(6) 0.0025(6)
C2 0.0331(9) 0.0348(8) 0.0373(8) -0.0009(7) 0.0110(7) 0.0054(6)
C3 0.0364(10) 0.0490(10) 0.0444(9) -0.0013(8) 0.0050(7) 0.0119(8)
C4 0.0344(10) 0.0548(11) 0.0686(12) 0.0084(8) 0.0156(9) 0.0199(9)
C5 0.0448(11) 0.0498(10) 0.0735(13) 0.0142(8) 0.0303(10) 0.0115(9)
C6 0.0446(11) 0.0434(9) 0.0500(9) 0.0050(8) 0.0229(8) 0.0005(8)
C7 0.0360(9) 0.0358(8) 0.0279(7) -0.0001(7) 0.0144(6) 0.0005(7)
C8 0.0393(10) 0.0395(9) 0.0274(7) 0.0008(7) 0.0053(7) 0.0050(7)
C9 0.0535(12) 0.0565(11) 0.0409(9) 0.0099(9) 0.0241(8) -0.0039(8)
C10 0.0497(11) 0.0503(10) 0.0549(10) 0.0075(8) 0.0327(9) 0.0047(8)
C11 0.0444(11) 0.0465(10) 0.0553(10) 0.0005(8) 0.0233(8) 0.0033(8)
C12 0.0470(12) 0.0636(12) 0.0716(12) -0.0002(9) 0.0240(10) -0.0020(10)

loop_
_atom_type_symbol
_atom_type_description
_atom_type_scat_dispersion_real
_atom_type_scat_dispersion_imag
_atom_type_scat_source
C C 0.0033 0.0016 'International Tables Vol C Tables 4.2.6.8 and 6.1.1.4'
H H 0.0000 0.0000 'International Tables Vol C Tables 4.2.6.8 and 6.1.1.4'
O O 0.0106 0.0060 'International Tables Vol C Tables 4.2.6.8 and 6.1.1.4'

loop_
_geom_angle_atom_site_label_1
_geom_angle_atom_site_label_2
_geom_angle_atom_site_label_3
_geom_angle
_geom_angle_publ_flag
C7 O2 H2 116.1(7) n
C8 O4 C9 116.14(12) y
C6 C1 C2 119.41(14) n
C6 C1 C7 118.16(13) n
C2 C1 C7 122.08(13) n
C3 C2 C1 119.09(15) n
C3 C2 C8 118.20(14) n
C1 C2 C8 122.69(13) n
C4 C3 C2 120.75(15) n
C4 C3 H3 119.6 n
C2 C3 H3 119.6 n
C5 C4 C3 119.86(16) n
C5 C4 H4 120.1 n
C3 C4 H4 120.1 n
C6 C5 C4 120.18(17) n
C6 C5 H5 119.9 n
C4 C5 H5 119.9 n
C5 C6 C1 120.64(15) n
C5 C6 H6 119.7 n
C1 C6 H6 119.7 n
O1 C7 O2 123.88(13) n
O1 C7 C1 118.66(13) n
O2 C7 C1 117.33(13) n
O3 C8 O4 124.12(15) n
O3 C8 C2 123.57(15) n
O4 C8 C2 112.27(13) n
O4 C9 C10 107.85(13) n
O4 C9 H9A 110.1 n
C10 C9 H9A 110.1 n
O4 C9 H9B 110.1 n
C10 C9 H9B 110.1 n
H9A C9 H9B 108.4 n
C9 C10 C11 114.18(14) n
C9 C10 H10A 108.7 n
C11 C10 H10A 108.7 n
C9 C10 H10B 108.7 n
C11 C10 H10B 108.7 n
H10A C10 H10B 107.6 n
C12 C11 C10 113.75(15) n
C12 C11 H11A 108.8 n
C10 C11 H11A 108.8 n
C12 C11 H11B 108.8 n
C10 C11 H11B 108.8 n
H11A C11 H11B 107.7 n
C11 C12 H12A 109.5 n
C11 C12 H12B 109.5 n
H12A C12 H12B 109.5 n
C11 C12 H12C 109.5 n
H12A C12 H12C 109.5 n
H12B C12 H12C 109.5 n

loop_
_geom_bond_atom_site_label_1
_geom_bond_atom_site_label_2
_geom_bond_distance
_geom_bond_publ_flag
O1 C7 1.267(2) y
O2 C7 1.273(2) y
O2 H2 1.24(2) n
O3 C8 1.204(2) y
O4 C8 1.334(2) y
O4 C9 1.460(2) y
C1 C6 1.387(2) n
C1 C2 1.404(2) n
C1 C7 1.486(2) n
C2 C3 1.393(2) n
C2 C8 1.492(2) n
C3 C4 1.382(2) n
C3 H3 0.950 n
C4 C5 1.380(3) n
C4 H4 0.950 n
C5 C6 1.382(2) n
C5 H5 0.950 n
C6 H6 0.950 n
C9 C10 1.501(2) n
C9 H9A 0.990 n
C9 H9B 0.990 n
C10 C11 1.515(2) n
C10 H10A 0.990 n
C10 H10B 0.990 n
C11 C12 1.517(2) n
C11 H11A 0.990 n
C11 H11B 0.990 n
C12 H12A 0.980 n
C12 H12B 0.980 n
C12 H12C 0.980 n

loop_
_geom_hbond_atom_site_label_D
_geom_hbond_atom_site_label_H
_geom_hbond_atom_site_label_A
_geom_hbond_site_symmetry_A
_geom_hbond_distance_DH
_geom_hbond_distance_HA
_geom_hbond_distance_DA
_geom_hbond_angle_DHA
O2 H2 O1 3_657 1.24(2) 1.39(2) 2.626(2) 175.4(14)

loop_
_geom_torsion_atom_site_label_1
_geom_torsion_atom_site_label_2
_geom_torsion_atom_site_label_3
_geom_torsion_atom_site_label_4
_geom_torsion
_geom_torsion_publ_flag
C6 C1 C2 C3 -2.6(2) n
C7 C1 C2 C3 170.44(14) n
C6 C1 C2 C8 175.74(14) n
C7 C1 C2 C8 -11.2(2) n
C1 C2 C3 C4 0.8(2) n
C8 C2 C3 C4 -177.65(15) n
C2 C3 C4 C5 1.1(3) n
C3 C4 C5 C6 -1.1(3) n
C4 C5 C6 C1 -0.8(3) n
C2 C1 C6 C5 2.6(2) n
C7 C1 C6 C5 -170.70(15) n
C6 C1 C7 O1 -50.6(2) n
C2 C1 C7 O1 136.32(15) n
C6 C1 C7 O2 125.46(15) n
C2 C1 C7 O2 -47.7(2) n
C9 O4 C8 O3 -3.5(2) n
C9 O4 C8 C2 178.78(12) n
C3 C2 C8 O3 -35.5(2) n
C1 C2 C8 O3 146.16(16) n
C3 C2 C8 O4 142.28(14) n
C1 C2 C8 O4 -36.1(2) n
C8 O4 C9 C10 -177.58(12) n
O4 C9 C10 C11 64.92(18) n
C9 C10 C11 C12 177.50(14) n

loop_
_cod_related_entry_id
_cod_related_entry_database
_cod_related_entry_code
1 ChemSpider 8257
